data_4314860
loop_
_publ_author_name
'Kai-Ju Wei'
'Jia Ni'
'Yangzhong Liu'

_publ_contact_author_address
;
Department of Chemistry
University of Science and Technology of China
Hefei
P. R. China.
;
_publ_contact_author_email kjwei@ustc.edu.cn
_publ_contact_author_fax +86-551-3600874
_publ_contact_author_name 'Kai-Ju Wei'
_publ_section_title
;
 Heterobimetallic Metal-Complex Assemblies Constructed from the Flexible
 Arm-Like Ligand 1,1'-Bis[(3-pyridylamino)carbonyl]ferrocene: Structural
 Versatility in the Solid State
;
_journal_name_full 'Inorganic Chemistry'
_journal_page_first 1834
_journal_page_last 1848
_journal_paper_doi 10.1021/ic9021855
_journal_volume 49
_journal_year 2010
_chemical_formula_sum 'C22 H20 Cd0.5 Fe N5 O6'
_chemical_formula_weight 562.48
_chemical_name_systematic
;
 ?
;
_space_group_IT_number 14
_symmetry_cell_setting monoclinic
_symmetry_space_group_name_Hall '-P 2ybc'
_symmetry_space_group_name_H-M 'P 1 21/c 1'
_atom_sites_solution_hydrogens geom
_atom_sites_solution_primary direct
_atom_sites_solution_secondary difmap
_audit_creation_method SHELXL-97
_cell_angle_alpha 90.00
_cell_angle_beta 91.278(2)
_cell_angle_gamma 90.00
_cell_formula_units_Z 4
_cell_length_a 14.6740(11)
_cell_length_b 13.4989(10)
_cell_length_c 10.4686(8)
_cell_measurement_temperature 293(2)
_cell_volume 2073.1(3)
_computing_cell_refinement 'SAINT (Bruker, 2002)'
_computing_data_collection 'SMART (Bruker, 2002)'
_computing_data_reduction SAINT
_computing_molecular_graphics 'ORTEP-II (Johnson, 1976)'
_computing_publication_material SHELXL-97
_computing_structure_refinement 'SHELXL-97 (Sheldrick, 1997)'
_computing_structure_solution 'SHELXS-97 (Sheldrick, 1997)'
_diffrn_ambient_temperature 293(2)
_diffrn_measured_fraction_theta_full 0.995
_diffrn_measured_fraction_theta_max 0.995
_diffrn_measurement_device_type 'Bruker APEX area-dectector diffractometer'
_diffrn_measurement_method '\f and \w-scan'
_diffrn_radiation_monochromator graphite
_diffrn_radiation_source 'fine-focus sealed tube'
_diffrn_radiation_type MoK\a
_diffrn_radiation_wavelength 0.71073
_diffrn_reflns_av_R_equivalents 0.0384
_diffrn_reflns_av_sigmaI/netI 0.0486
_diffrn_reflns_limit_h_max 17
_diffrn_reflns_limit_h_min -12
_diffrn_reflns_limit_k_max 16
_diffrn_reflns_limit_k_min -13
_diffrn_reflns_limit_l_max 12
_diffrn_reflns_limit_l_min -12
_diffrn_reflns_number 9973
_diffrn_reflns_theta_full 25.00
_diffrn_reflns_theta_max 25.00
_diffrn_reflns_theta_min 1.39
_diffrn_standards_decay_% 0
_diffrn_standards_interval_count 0
_diffrn_standards_interval_time 0
_diffrn_standards_number 0
_exptl_absorpt_coefficient_mu 1.281
_exptl_absorpt_correction_T_max 0.9271
_exptl_absorpt_correction_T_min 0.8213
_exptl_absorpt_correction_type multi-scan
_exptl_absorpt_process_details 'SADABS (Bruker, 2002)'
_exptl_crystal_colour orange
_exptl_crystal_density_diffrn 1.802
_exptl_crystal_density_method 'not measured'
_exptl_crystal_description bar
_exptl_crystal_F_000 1140
_exptl_crystal_size_max 0.16
_exptl_crystal_size_mid 0.06
_exptl_crystal_size_min 0.06
_refine_diff_density_max 1.405
_refine_diff_density_min -0.498
_refine_diff_density_rms 0.114
_refine_ls_extinction_method none
_refine_ls_goodness_of_fit_ref 1.022
_refine_ls_hydrogen_treatment constr
_refine_ls_matrix_type full
_refine_ls_number_parameters 313
_refine_ls_number_reflns 3648
_refine_ls_number_restraints 0
_refine_ls_restrained_S_all 1.022
_refine_ls_R_factor_all 0.0663
_refine_ls_R_factor_gt 0.0577
_refine_ls_shift/su_max 0.001
_refine_ls_shift/su_mean 0.000
_refine_ls_structure_factor_coef Fsqd
_refine_ls_weighting_details 'calc w=1/[\s^2^(Fo^2^)+(0.0486P)^2^+13.2605P] where P=(Fo^2^+2Fc^2^)/3'
_refine_ls_weighting_scheme calc
_refine_ls_wR_factor_gt 0.1275
_refine_ls_wR_factor_ref 0.1365
_reflns_number_gt 3263
_reflns_number_total 3648
_reflns_threshold_expression >2sigma(I)
_cod_data_source_file ic9021855_si_001_8.cif
_cod_data_source_block 10
_cod_depositor_comments
;
The following automatic conversions were performed:

'_symmetry_cell_setting' value 'Monoclinic' changed to 'monoclinic'
according to the built-in table from CIF Core dictionary named
'cif_core.dic' version 2.4.1 from
2010-06-29.

'_exptl_absorpt_correction_type' value 'Multi-scan'
changed to 'multi-scan' according to the built-in table from CIF Core
dictionary named 'cif_core.dic' version 2.4.1 from 2010-06-29.

Automatic conversion script
Id: cif_fix_values 1646 2011-03-28 12:23:43Z adriana 
;
_cod_original_formula_sum 'C22 H20 Cd0.50 Fe N5 O6'
_cod_database_code 4314860

loop_
_symmetry_equiv_pos_as_xyz
'x, y, z'
'-x, y+1/2, -z+1/2'
'-x, -y, -z'
'x, -y-1/2, z-1/2'

loop_
_atom_site_label
_atom_site_type_symbol
_atom_site_fract_x
_atom_site_fract_y
_atom_site_fract_z
_atom_site_U_iso_or_equiv
_atom_site_adp_type
_atom_site_occupancy
_atom_site_symmetry_multiplicity
_atom_site_calc_flag
_atom_site_refinement_flags
_atom_site_disorder_assembly
_atom_site_disorder_group
C1 C 0.9823(3) 0.1840(4) 0.2705(5) 0.0222(12) Uani 1 1 d . . .
C2 C 1.0142(4) 0.1893(4) 0.1429(6) 0.0271(13) Uani 1 1 d . . .
H2 H 0.9787 0.1901 0.0682 0.033 Uiso 1 1 calc R . .
C3 C 1.1105(4) 0.1931(4) 0.1525(6) 0.0302(13) Uani 1 1 d . . .
H3 H 1.1498 0.1962 0.0841 0.036 Uiso 1 1 calc R . .
C4 C 1.1369(4) 0.1912(4) 0.2823(6) 0.0292(13) Uani 1 1 d . . .
H4 H 1.1965 0.1933 0.3145 0.035 Uiso 1 1 calc R . .
C5 C 1.0571(4) 0.1857(4) 0.3557(5) 0.0245(12) Uani 1 1 d . . .
H5 H 1.0548 0.1837 0.4444 0.029 Uiso 1 1 calc R . .
C6 C 0.9723(4) 0.4333(4) 0.2690(5) 0.0214(12) Uani 1 1 d . . .
C7 C 1.0113(4) 0.4330(4) 0.1452(6) 0.0272(13) Uani 1 1 d . . .
H7 H 0.9788 0.4325 0.0679 0.033 Uiso 1 1 calc R . .
C8 C 1.1072(4) 0.4334(4) 0.1592(6) 0.0311(14) Uani 1 1 d . . .
H8 H 1.1484 0.4334 0.0930 0.037 Uiso 1 1 calc R . .
C9 C 1.1300(4) 0.4337(4) 0.2916(6) 0.0299(14) Uani 1 1 d . . .
H9 H 1.1886 0.4339 0.3272 0.036 Uiso 1 1 calc R . .
C10 C 1.0487(4) 0.4336(4) 0.3597(6) 0.0270(13) Uani 1 1 d . . .
H10 H 1.0445 0.4336 0.4482 0.032 Uiso 1 1 calc R . .
C11 C 0.8849(4) 0.1805(4) 0.3088(5) 0.0255(13) Uani 1 1 d . . .
C12 C 0.7265(4) 0.1725(4) 0.2209(5) 0.0259(13) Uani 1 1 d . . .
C13 C 0.6768(4) 0.1196(5) 0.1314(6) 0.0337(14) Uani 1 1 d . . .
H13 H 0.7083 0.0851 0.0694 0.040 Uiso 1 1 calc R . .
C14 C 0.5421(4) 0.1673(5) 0.2182(7) 0.0373(15) Uani 1 1 d . . .
H14 H 0.4787 0.1676 0.2164 0.045 Uiso 1 1 calc R . .
C15 C 0.5866(4) 0.2199(5) 0.3120(6) 0.0338(14) Uani 1 1 d . . .
H15 H 0.5538 0.2533 0.3736 0.041 Uiso 1 1 calc R . .
C16 C 0.6804(4) 0.2232(4) 0.3146(6) 0.0307(14) Uani 1 1 d . . .
H16 H 0.7120 0.2586 0.3777 0.037 Uiso 1 1 calc R . .
C17 C 0.8765(4) 0.4333(4) 0.3058(6) 0.0264(13) Uani 1 1 d . . .
C18 C 0.4618(4) -0.0507(5) 0.2925(6) 0.0366(15) Uani 1 1 d . . .
H18 H 0.5252 -0.0518 0.2917 0.044 Uiso 1 1 calc R . .
C19 C 0.4201(4) -0.0746(6) 0.4025(6) 0.0446(18) Uani 1 1 d . . .
H19 H 0.4544 -0.0892 0.4758 0.054 Uiso 1 1 calc R . .
C20 C 0.3259(4) -0.0770(5) 0.4046(6) 0.0371(15) Uani 1 1 d . . .
H20 H 0.2958 -0.0943 0.4786 0.044 Uiso 1 1 calc R . .
C21 C 0.2778(4) -0.0532(5) 0.2944(6) 0.0295(13) Uani 1 1 d . . .
C22 C 0.3255(4) -0.0244(4) 0.1880(6) 0.0274(13) Uani 1 1 d . . .
H22 H 0.2931 -0.0033 0.1156 0.033 Uiso 1 1 calc R . .
Cd1 Cd 0.5000 0.0000 0.0000 0.0276(2) Uani 1 2 d S . .
Fe1 Fe 1.05372(5) 0.31089(6) 0.24511(7) 0.0203(2) Uani 1 1 d . . .
N1 N 0.8222(3) 0.1757(4) 0.2107(5) 0.0303(12) Uani 1 1 d . . .
H1A H 0.8432 0.1744 0.1347 0.036 Uiso 1 1 calc R . .
N2 N 0.5852(3) 0.1151(4) 0.1285(5) 0.0339(12) Uani 1 1 d . . .
N3 N 0.4169(3) -0.0258(4) 0.1860(5) 0.0312(12) Uani 1 1 d . . .
N4 N 0.1826(3) -0.0572(4) 0.2968(5) 0.0344(13) Uani 1 1 d . . .
H4A H 0.1556 -0.0767 0.3689 0.041 Uiso 1 1 d R . .
N5 N 0.6711(5) 0.8300(7) 0.3876(8) 0.064(2) Uani 1 1 d . . .
O1 O 0.8615(3) 0.1796(4) 0.4209(4) 0.0387(11) Uani 1 1 d . . .
O2 O 0.8518(3) 0.4275(4) 0.4155(4) 0.0393(11) Uani 1 1 d . . .
O3 O 0.6104(3) -0.1186(4) 0.0606(5) 0.0542(13) Uani 1 1 d . . .
H3A H 0.6546 -0.1024 0.1101 0.065 Uiso 1 1 d R . .
H3B H 0.6061 -0.1776 0.0329 0.065 Uiso 1 1 d R . .
O4 O 0.6754(4) 0.9067(7) 0.3299(8) 0.105(3) Uani 1 1 d . . .
O5 O 0.6528(7) 0.7556(10) 0.3319(13) 0.182(6) Uani 1 1 d . . .
O6 O 0.6885(9) 0.8248(9) 0.4959(9) 0.176(5) Uani 1 1 d . . .

loop_
_atom_site_aniso_label
_atom_site_aniso_U_11
_atom_site_aniso_U_22
_atom_site_aniso_U_33
_atom_site_aniso_U_23
_atom_site_aniso_U_13
_atom_site_aniso_U_12
C1 0.006(2) 0.026(3) 0.034(3) 0.002(3) -0.006(2) 0.000(2)
C2 0.036(3) 0.016(3) 0.030(3) -0.003(2) 0.001(2) 0.002(2)
C3 0.036(3) 0.024(3) 0.031(3) -0.003(3) 0.006(3) 0.004(3)
C4 0.026(3) 0.020(3) 0.042(4) 0.003(3) -0.006(3) 0.005(2)
C5 0.034(3) 0.016(3) 0.024(3) 0.002(2) -0.003(2) -0.002(2)
C6 0.029(3) 0.007(3) 0.028(3) -0.001(2) 0.005(2) 0.000(2)
C7 0.034(3) 0.020(3) 0.028(3) 0.011(3) 0.004(2) 0.003(2)
C8 0.030(3) 0.023(3) 0.040(4) 0.004(3) 0.010(3) -0.007(2)
C9 0.027(3) 0.019(3) 0.043(4) -0.003(3) -0.001(3) -0.008(2)
C10 0.031(3) 0.022(3) 0.028(3) -0.006(2) -0.003(2) -0.003(2)
C11 0.034(3) 0.016(3) 0.027(3) -0.001(2) -0.005(2) -0.003(2)
C12 0.025(3) 0.027(3) 0.026(3) 0.002(3) -0.001(2) -0.006(2)
C13 0.031(3) 0.037(4) 0.034(3) 0.000(3) 0.004(3) -0.004(3)
C14 0.029(3) 0.031(4) 0.052(4) 0.005(3) 0.003(3) -0.006(3)
C15 0.032(3) 0.031(4) 0.038(4) 0.002(3) 0.007(3) 0.006(3)
C16 0.036(3) 0.023(3) 0.033(3) 0.001(3) -0.004(3) 0.001(3)
C17 0.027(3) 0.023(3) 0.029(3) -0.002(3) 0.000(2) 0.004(2)
C18 0.030(3) 0.044(4) 0.036(4) 0.003(3) -0.006(3) -0.005(3)
C19 0.036(4) 0.065(5) 0.033(4) 0.008(3) -0.010(3) -0.003(3)
C20 0.035(3) 0.049(4) 0.027(3) 0.004(3) 0.004(3) -0.006(3)
C21 0.026(3) 0.034(4) 0.028(3) -0.002(3) 0.000(2) -0.005(3)
C22 0.028(3) 0.027(3) 0.027(3) -0.001(3) -0.002(2) -0.004(2)
Cd1 0.0197(3) 0.0339(4) 0.0290(3) 0.0027(3) -0.0014(2) -0.0068(3)
Fe1 0.0200(4) 0.0179(4) 0.0230(4) -0.0008(3) -0.0004(3) -0.0007(3)
N1 0.026(3) 0.040(3) 0.026(3) 0.000(2) 0.001(2) -0.005(2)
N2 0.025(3) 0.040(3) 0.036(3) -0.004(3) -0.002(2) -0.003(2)
N3 0.030(3) 0.029(3) 0.035(3) 0.005(2) -0.001(2) -0.006(2)
N4 0.029(3) 0.051(4) 0.024(3) -0.002(2) 0.004(2) -0.007(2)
N5 0.045(4) 0.083(6) 0.062(5) 0.009(5) -0.007(3) -0.005(4)
O1 0.035(2) 0.052(3) 0.029(3) 0.003(2) 0.0033(19) -0.006(2)
O2 0.031(2) 0.061(3) 0.027(2) 0.000(2) 0.0046(18) 0.009(2)
O3 0.055(3) 0.056(3) 0.050(3) 0.004(3) -0.009(2) 0.008(3)
O4 0.046(4) 0.129(7) 0.139(7) 0.077(6) 0.005(4) 0.006(4)
O5 0.095(7) 0.180(11) 0.271(15) -0.116(11) 0.016(8) -0.061(7)
O6 0.271(15) 0.194(12) 0.063(6) 0.037(7) -0.007(7) 0.062(10)

loop_
_atom_type_symbol
_atom_type_description
_atom_type_scat_dispersion_real
_atom_type_scat_dispersion_imag
_atom_type_scat_source
C C 0.0033 0.0016 'International Tables Vol C Tables 4.2.6.8 and 6.1.1.4'
H H 0.0000 0.0000 'International Tables Vol C Tables 4.2.6.8 and 6.1.1.4'
N N 0.0061 0.0033 'International Tables Vol C Tables 4.2.6.8 and 6.1.1.4'
O O 0.0106 0.0060 'International Tables Vol C Tables 4.2.6.8 and 6.1.1.4'
Fe Fe 0.3463 0.8444 'International Tables Vol C Tables 4.2.6.8 and 6.1.1.4'
Cd Cd -0.8075 1.2024 'International Tables Vol C Tables 4.2.6.8 and 6.1.1.4'

loop_
_geom_angle_atom_site_label_1
_geom_angle_atom_site_label_2
_geom_angle_atom_site_label_3
_geom_angle
_geom_angle_site_symmetry_1
_geom_angle_site_symmetry_3
_geom_angle_publ_flag
C5 C1 C2 109.1(5) . . ?
C5 C1 C11 124.8(5) . . ?
C2 C1 C11 126.0(5) . . ?
C5 C1 Fe1 70.7(3) . . ?
C2 C1 Fe1 69.8(3) . . ?
C11 C1 Fe1 124.2(4) . . ?
C3 C2 C1 106.4(5) . . ?
C3 C2 Fe1 70.2(3) . . ?
C1 C2 Fe1 69.1(3) . . ?
C3 C2 H2 126.8 . . ?
C1 C2 H2 126.8 . . ?
Fe1 C2 H2 125.5 . . ?
C4 C3 C2 108.8(5) . . ?
C4 C3 Fe1 70.3(3) . . ?
C2 C3 Fe1 69.3(3) . . ?
C4 C3 H3 125.6 . . ?
C2 C3 H3 125.6 . . ?
Fe1 C3 H3 126.4 . . ?
C3 C4 C5 108.2(5) . . ?
C3 C4 Fe1 69.7(3) . . ?
C5 C4 Fe1 69.5(3) . . ?
C3 C4 H4 125.9 . . ?
C5 C4 H4 125.9 . . ?
Fe1 C4 H4 126.5 . . ?
C1 C5 C4 107.5(5) . . ?
C1 C5 Fe1 69.2(3) . . ?
C4 C5 Fe1 70.1(3) . . ?
C1 C5 H5 126.2 . . ?
C4 C5 H5 126.2 . . ?
Fe1 C5 H5 126.0 . . ?
C7 C6 C10 105.9(5) . . ?
C7 C6 C17 130.1(5) . . ?
C10 C6 C17 124.0(5) . . ?
C7 C6 Fe1 69.0(3) . . ?
C10 C6 Fe1 68.9(3) . . ?
C17 C6 Fe1 126.5(4) . . ?
C8 C7 C6 108.9(5) . . ?
C8 C7 Fe1 70.0(3) . . ?
C6 C7 Fe1 70.2(3) . . ?
C8 C7 H7 125.5 . . ?
C6 C7 H7 125.5 . . ?
Fe1 C7 H7 125.8 . . ?
C7 C8 C9 108.3(5) . . ?
C7 C8 Fe1 69.6(3) . . ?
C9 C8 Fe1 70.0(3) . . ?
C7 C8 H8 125.8 . . ?
C9 C8 H8 125.8 . . ?
Fe1 C8 H8 126.2 . . ?
C10 C9 C8 108.2(5) . . ?
C10 C9 Fe1 69.8(3) . . ?
C8 C9 Fe1 69.5(3) . . ?
C10 C9 H9 125.9 . . ?
C8 C9 H9 125.9 . . ?
Fe1 C9 H9 126.3 . . ?
C9 C10 C6 108.7(5) . . ?
C9 C10 Fe1 70.2(3) . . ?
C6 C10 Fe1 69.7(3) . . ?
C9 C10 H10 125.7 . . ?
C6 C10 H10 125.7 . . ?
Fe1 C10 H10 126.1 . . ?
O1 C11 N1 121.2(5) . . ?
O1 C11 C1 123.1(5) . . ?
N1 C11 C1 115.7(5) . . ?
C13 C12 C16 118.7(5) . . ?
C13 C12 N1 118.6(5) . . ?
C16 C12 N1 122.7(5) . . ?
N2 C13 C12 123.7(6) . . ?
N2 C13 H13 118.2 . . ?
C12 C13 H13 118.2 . . ?
N2 C14 C15 123.4(6) . . ?
N2 C14 H14 118.3 . . ?
C15 C14 H14 118.3 . . ?
C14 C15 C16 119.5(6) . . ?
C14 C15 H15 120.2 . . ?
C16 C15 H15 120.2 . . ?
C15 C16 C12 118.2(6) . . ?
C15 C16 H16 120.9 . . ?
C12 C16 H16 120.9 . . ?
O2 C17 N4 123.3(5) . 2_655 ?
O2 C17 C6 123.8(5) . . ?
N4 C17 C6 112.8(5) 2_655 . ?
N3 C18 C19 123.3(6) . . ?
N3 C18 H18 118.4 . . ?
C19 C18 H18 118.4 . . ?
C18 C19 C20 119.4(6) . . ?
C18 C19 H19 120.3 . . ?
C20 C19 H19 120.3 . . ?
C21 C20 C19 118.3(6) . . ?
C21 C20 H20 120.8 . . ?
C19 C20 H20 120.8 . . ?
C20 C21 C22 118.8(5) . . ?
C20 C21 N4 118.0(5) . . ?
C22 C21 N4 123.3(5) . . ?
N3 C22 C21 122.2(5) . . ?
N3 C22 H22 118.9 . . ?
C21 C22 H22 118.9 . . ?
N3 Cd1 N3 180.0(2) . 3_655 ?
N3 Cd1 O3 87.54(17) . 3_655 ?
N3 Cd1 O3 92.46(17) 3_655 3_655 ?
N3 Cd1 O3 92.46(17) . . ?
N3 Cd1 O3 87.54(17) 3_655 . ?
O3 Cd1 O3 180.0(3) 3_655 . ?
N3 Cd1 N2 95.49(17) . 3_655 ?
N3 Cd1 N2 84.51(17) 3_655 3_655 ?
O3 Cd1 N2 86.67(19) 3_655 3_655 ?
O3 Cd1 N2 93.33(19) . 3_655 ?
N3 Cd1 N2 84.51(17) . . ?
N3 Cd1 N2 95.49(17) 3_655 . ?
O3 Cd1 N2 93.33(19) 3_655 . ?
O3 Cd1 N2 86.67(19) . . ?
N2 Cd1 N2 180.0(3) 3_655 . ?
C1 Fe1 C2 41.1(2) . . ?
C1 Fe1 C7 126.6(2) . . ?
C2 Fe1 C7 107.5(2) . . ?
C1 Fe1 C8 160.7(2) . . ?
C2 Fe1 C8 121.8(2) . . ?
C7 Fe1 C8 40.4(2) . . ?
C1 Fe1 C10 125.5(2) . . ?
C2 Fe1 C10 161.1(2) . . ?
C7 Fe1 C10 68.5(2) . . ?
C8 Fe1 C10 67.9(2) . . ?
C1 Fe1 C5 40.1(2) . . ?
C2 Fe1 C5 68.6(2) . . ?
C7 Fe1 C5 163.5(2) . . ?
C8 Fe1 C5 155.5(2) . . ?
C10 Fe1 C5 109.7(2) . . ?
C1 Fe1 C3 67.9(2) . . ?
C2 Fe1 C3 40.5(2) . . ?
C7 Fe1 C3 120.4(2) . . ?
C8 Fe1 C3 104.8(2) . . ?
C10 Fe1 C3 157.7(2) . . ?
C5 Fe1 C3 67.8(2) . . ?
C1 Fe1 C9 158.6(2) . . ?
C2 Fe1 C9 157.4(2) . . ?
C7 Fe1 C9 68.2(2) . . ?
C8 Fe1 C9 40.5(2) . . ?
C10 Fe1 C9 40.0(2) . . ?
C5 Fe1 C9 121.7(2) . . ?
C3 Fe1 C9 120.9(2) . . ?
C1 Fe1 C4 67.5(2) . . ?
C2 Fe1 C4 68.1(2) . . ?
C7 Fe1 C4 154.7(2) . . ?
C8 Fe1 C4 119.1(2) . . ?
C10 Fe1 C4 123.6(2) . . ?
C5 Fe1 C4 40.4(2) . . ?
C3 Fe1 C4 40.0(2) . . ?
C9 Fe1 C4 105.7(2) . . ?
C1 Fe1 C6 111.1(2) . . ?
C2 Fe1 C6 123.5(2) . . ?
C7 Fe1 C6 40.8(2) . . ?
C8 Fe1 C6 68.5(2) . . ?
C10 Fe1 C6 41.5(2) . . ?
C5 Fe1 C6 126.9(2) . . ?
C3 Fe1 C6 157.5(2) . . ?
C9 Fe1 C6 68.7(2) . . ?
C4 Fe1 C6 162.1(2) . . ?
C11 N1 C12 126.9(5) . . ?
C11 N1 H1A 116.5 . . ?
C12 N1 H1A 116.5 . . ?
C14 N2 C13 116.5(5) . . ?
C14 N2 Cd1 119.1(4) . . ?
C13 N2 Cd1 123.5(4) . . ?
C18 N3 C22 117.9(5) . . ?
C18 N3 Cd1 118.5(4) . . ?
C22 N3 Cd1 123.3(4) . . ?
C17 N4 C21 127.1(5) 2_645 . ?
C17 N4 H4A 110.3 2_645 . ?
C21 N4 H4A 119.1 . . ?
O6 N5 O5 118.1(13) . . ?
O6 N5 O4 122.1(11) . . ?
O5 N5 O4 119.7(11) . . ?
Cd1 O3 H3A 120.1 . . ?
Cd1 O3 H3B 119.9 . . ?
H3A O3 H3B 120.0 . . ?

loop_
_geom_bond_atom_site_label_1
_geom_bond_atom_site_label_2
_geom_bond_distance
_geom_bond_site_symmetry_2
_geom_bond_publ_flag
C1 C5 1.399(7) . ?
C1 C2 1.427(8) . ?
C1 C11 1.494(8) . ?
C1 Fe1 2.028(5) . ?
C2 C3 1.415(8) . ?
C2 Fe1 2.037(6) . ?
C2 H2 0.9300 . ?
C3 C4 1.406(8) . ?
C3 Fe1 2.049(6) . ?
C3 H3 0.9300 . ?
C4 C5 1.417(8) . ?
C4 Fe1 2.056(6) . ?
C4 H4 0.9300 . ?
C5 Fe1 2.048(6) . ?
C5 H5 0.9300 . ?
C6 C7 1.429(8) . ?
C6 C10 1.453(8) . ?
C6 C17 1.465(8) . ?
C6 Fe1 2.058(5) . ?
C7 C8 1.411(8) . ?
C7 Fe1 2.042(6) . ?
C7 H7 0.9300 . ?
C8 C9 1.419(9) . ?
C8 Fe1 2.047(6) . ?
C8 H8 0.9300 . ?
C9 C10 1.403(8) . ?
C9 Fe1 2.052(6) . ?
C9 H9 0.9300 . ?
C10 Fe1 2.047(6) . ?
C10 H10 0.9300 . ?
C11 O1 1.230(7) . ?
C11 N1 1.365(7) . ?
C12 C13 1.373(8) . ?
C12 C16 1.385(8) . ?
C12 N1 1.411(7) . ?
C13 N2 1.346(7) . ?
C13 H13 0.9300 . ?
C14 N2 1.344(8) . ?
C14 C15 1.366(9) . ?
C14 H14 0.9300 . ?
C15 C16 1.377(8) . ?
C15 H15 0.9300 . ?
C16 H16 0.9300 . ?
C17 O2 1.214(7) . ?
C17 N4 1.372(7) 2_655 ?
C18 N3 1.326(8) . ?
C18 C19 1.356(9) . ?
C18 H18 0.9300 . ?
C19 C20 1.382(9) . ?
C19 H19 0.9300 . ?
C20 C21 1.378(8) . ?
C20 H20 0.9300 . ?
C21 C22 1.383(8) . ?
C21 N4 1.399(7) . ?
C22 N3 1.342(7) . ?
C22 H22 0.9300 . ?
Cd1 N3 2.346(5) . ?
Cd1 N3 2.346(5) 3_655 ?
Cd1 O3 2.354(5) 3_655 ?
Cd1 O3 2.354(5) . ?
Cd1 N2 2.390(5) 3_655 ?
Cd1 N2 2.390(5) . ?
N1 H1A 0.8600 . ?
N4 C17 1.372(7) 2_645 ?
N4 H4A 0.9000 . ?
N5 O6 1.159(10) . ?
N5 O5 1.189(12) . ?
N5 O4 1.201(10) . ?
O3 H3A 0.8500 . ?
O3 H3B 0.8501 . ?

loop_
_geom_torsion_atom_site_label_1
_geom_torsion_atom_site_label_2
_geom_torsion_atom_site_label_3
_geom_torsion_atom_site_label_4
_geom_torsion
_geom_torsion_site_symmetry_1
_geom_torsion_site_symmetry_2
_geom_torsion_site_symmetry_3
_geom_torsion_site_symmetry_4
_geom_torsion_publ_flag
C5 C1 C2 C3 0.7(6) . . . . ?
C11 C1 C2 C3 178.9(5) . . . . ?
Fe1 C1 C2 C3 60.7(4) . . . . ?
C5 C1 C2 Fe1 -60.0(4) . . . . ?
C11 C1 C2 Fe1 118.2(6) . . . . ?
C1 C2 C3 C4 -0.6(7) . . . . ?
Fe1 C2 C3 C4 59.3(4) . . . . ?
C1 C2 C3 Fe1 -59.9(4) . . . . ?
C2 C3 C4 C5 0.3(7) . . . . ?
Fe1 C3 C4 C5 59.0(4) . . . . ?
C2 C3 C4 Fe1 -58.7(4) . . . . ?
C2 C1 C5 C4 -0.5(6) . . . . ?
C11 C1 C5 C4 -178.7(5) . . . . ?
Fe1 C1 C5 C4 -59.9(4) . . . . ?
C2 C1 C5 Fe1 59.4(4) . . . . ?
C11 C1 C5 Fe1 -118.8(6) . . . . ?
C3 C4 C5 C1 0.1(7) . . . . ?
Fe1 C4 C5 C1 59.3(4) . . . . ?
C3 C4 C5 Fe1 -59.2(4) . . . . ?
C10 C6 C7 C8 -0.2(6) . . . . ?
C17 C6 C7 C8 179.9(6) . . . . ?
Fe1 C6 C7 C8 -59.5(4) . . . . ?
C10 C6 C7 Fe1 59.3(4) . . . . ?
C17 C6 C7 Fe1 -120.6(6) . . . . ?
C6 C7 C8 C9 0.2(7) . . . . ?
Fe1 C7 C8 C9 -59.5(4) . . . . ?
C6 C7 C8 Fe1 59.6(4) . . . . ?
C7 C8 C9 C10 -0.1(7) . . . . ?
Fe1 C8 C9 C10 -59.3(4) . . . . ?
C7 C8 C9 Fe1 59.2(4) . . . . ?
C8 C9 C10 C6 -0.1(7) . . . . ?
Fe1 C9 C10 C6 -59.2(4) . . . . ?
C8 C9 C10 Fe1 59.1(4) . . . . ?
C7 C6 C10 C9 0.2(6) . . . . ?
C17 C6 C10 C9 -179.9(5) . . . . ?
Fe1 C6 C10 C9 59.5(4) . . . . ?
C7 C6 C10 Fe1 -59.3(4) . . . . ?
C17 C6 C10 Fe1 120.6(5) . . . . ?
C5 C1 C11 O1 0.7(9) . . . . ?
C2 C1 C11 O1 -177.3(6) . . . . ?
Fe1 C1 C11 O1 -88.5(7) . . . . ?
C5 C1 C11 N1 -177.8(5) . . . . ?
C2 C1 C11 N1 4.3(8) . . . . ?
Fe1 C1 C11 N1 93.1(6) . . . . ?
C16 C12 C13 N2 0.8(10) . . . . ?
N1 C12 C13 N2 -177.0(6) . . . . ?
N2 C14 C15 C16 2.0(10) . . . . ?
C14 C15 C16 C12 0.1(9) . . . . ?
C13 C12 C16 C15 -1.4(9) . . . . ?
N1 C12 C16 C15 176.4(6) . . . . ?
C7 C6 C17 O2 175.3(6) . . . . ?
C10 C6 C17 O2 -4.6(9) . . . . ?
Fe1 C6 C17 O2 83.0(7) . . . . ?
C7 C6 C17 N4 -6.1(9) . . . 2_655 ?
C10 C6 C17 N4 174.0(5) . . . 2_655 ?
Fe1 C6 C17 N4 -98.4(6) . . . 2_655 ?
N3 C18 C19 C20 2.4(12) . . . . ?
C18 C19 C20 C21 -1.1(11) . . . . ?
C19 C20 C21 C22 -2.4(10) . . . . ?
C19 C20 C21 N4 179.1(6) . . . . ?
C20 C21 C22 N3 5.0(9) . . . . ?
N4 C21 C22 N3 -176.6(6) . . . . ?
C5 C1 Fe1 C2 119.9(5) . . . . ?
C11 C1 Fe1 C2 -120.5(6) . . . . ?
C5 C1 Fe1 C7 -166.3(3) . . . . ?
C2 C1 Fe1 C7 73.7(4) . . . . ?
C11 C1 Fe1 C7 -46.8(6) . . . . ?
C5 C1 Fe1 C8 152.2(6) . . . . ?
C2 C1 Fe1 C8 32.3(8) . . . . ?
C11 C1 Fe1 C8 -88.2(8) . . . . ?
C5 C1 Fe1 C10 -78.2(4) . . . . ?
C2 C1 Fe1 C10 161.9(3) . . . . ?
C11 C1 Fe1 C10 41.4(6) . . . . ?
C2 C1 Fe1 C5 -119.9(5) . . . . ?
C11 C1 Fe1 C5 119.6(6) . . . . ?
C5 C1 Fe1 C3 81.4(4) . . . . ?
C2 C1 Fe1 C3 -38.5(3) . . . . ?
C11 C1 Fe1 C3 -159.0(5) . . . . ?
C5 C1 Fe1 C9 -37.5(8) . . . . ?
C2 C1 Fe1 C9 -157.4(6) . . . . ?
C11 C1 Fe1 C9 82.1(8) . . . . ?
C5 C1 Fe1 C4 38.0(3) . . . . ?
C2 C1 Fe1 C4 -82.0(4) . . . . ?
C11 C1 Fe1 C4 157.5(5) . . . . ?
C5 C1 Fe1 C6 -122.8(3) . . . . ?
C2 C1 Fe1 C6 117.3(3) . . . . ?
C11 C1 Fe1 C6 -3.2(5) . . . . ?
C3 C2 Fe1 C1 -117.3(5) . . . . ?
C3 C2 Fe1 C7 116.6(4) . . . . ?
C1 C2 Fe1 C7 -126.1(3) . . . . ?
C3 C2 Fe1 C8 74.7(4) . . . . ?
C1 C2 Fe1 C8 -168.0(3) . . . . ?
C3 C2 Fe1 C10 -168.8(7) . . . . ?
C1 C2 Fe1 C10 -51.5(8) . . . . ?
C3 C2 Fe1 C5 -80.5(4) . . . . ?
C1 C2 Fe1 C5 36.9(3) . . . . ?
C1 C2 Fe1 C3 117.3(5) . . . . ?
C3 C2 Fe1 C9 41.4(8) . . . . ?
C1 C2 Fe1 C9 158.7(6) . . . . ?
C3 C2 Fe1 C4 -36.9(4) . . . . ?
C1 C2 Fe1 C4 80.5(3) . . . . ?
C3 C2 Fe1 C6 158.6(3) . . . . ?
C1 C2 Fe1 C6 -84.1(4) . . . . ?
C8 C7 Fe1 C1 -160.3(4) . . . . ?
C6 C7 Fe1 C1 79.9(4) . . . . ?
C8 C7 Fe1 C2 -118.8(4) . . . . ?
C6 C7 Fe1 C2 121.3(3) . . . . ?
C6 C7 Fe1 C8 -119.8(5) . . . . ?
C8 C7 Fe1 C10 80.7(4) . . . . ?
C6 C7 Fe1 C10 -39.1(3) . . . . ?
C8 C7 Fe1 C5 167.4(7) . . . . ?
C6 C7 Fe1 C5 47.5(10) . . . . ?
C8 C7 Fe1 C3 -76.5(4) . . . . ?
C6 C7 Fe1 C3 163.7(3) . . . . ?
C8 C7 Fe1 C9 37.5(4) . . . . ?
C6 C7 Fe1 C9 -82.3(4) . . . . ?
C8 C7 Fe1 C4 -43.1(7) . . . . ?
C6 C7 Fe1 C4 -162.9(5) . . . . ?
C8 C7 Fe1 C6 119.8(5) . . . . ?
C7 C8 Fe1 C1 55.1(8) . . . . ?
C9 C8 Fe1 C1 174.6(6) . . . . ?
C7 C8 Fe1 C2 79.5(4) . . . . ?
C9 C8 Fe1 C2 -161.0(3) . . . . ?
C9 C8 Fe1 C7 119.5(5) . . . . ?
C7 C8 Fe1 C10 -82.3(4) . . . . ?
C9 C8 Fe1 C10 37.2(3) . . . . ?
C7 C8 Fe1 C5 -171.4(5) . . . . ?
C9 C8 Fe1 C5 -51.9(7) . . . . ?
C7 C8 Fe1 C3 119.9(4) . . . . ?
C9 C8 Fe1 C3 -120.6(4) . . . . ?
C7 C8 Fe1 C9 -119.5(5) . . . . ?
C7 C8 Fe1 C4 160.5(4) . . . . ?
C9 C8 Fe1 C4 -80.0(4) . . . . ?
C7 C8 Fe1 C6 -37.5(3) . . . . ?
C9 C8 Fe1 C6 82.0(4) . . . . ?
C9 C10 Fe1 C1 158.3(3) . . . . ?
C6 C10 Fe1 C1 -81.9(4) . . . . ?
C9 C10 Fe1 C2 -162.5(7) . . . . ?
C6 C10 Fe1 C2 -42.7(9) . . . . ?
C9 C10 Fe1 C7 -81.3(4) . . . . ?
C6 C10 Fe1 C7 38.5(3) . . . . ?
C9 C10 Fe1 C8 -37.6(4) . . . . ?
C6 C10 Fe1 C8 82.2(4) . . . . ?
C9 C10 Fe1 C5 116.3(4) . . . . ?
C6 C10 Fe1 C5 -124.0(3) . . . . ?
C9 C10 Fe1 C3 36.9(8) . . . . ?
C6 C10 Fe1 C3 156.7(6) . . . . ?
C6 C10 Fe1 C9 119.8(5) . . . . ?
C9 C10 Fe1 C4 73.5(4) . . . . ?
C6 C10 Fe1 C4 -166.8(3) . . . . ?
C9 C10 Fe1 C6 -119.8(5) . . . . ?
C4 C5 Fe1 C1 118.7(5) . . . . ?
C1 C5 Fe1 C2 -37.7(3) . . . . ?
C4 C5 Fe1 C2 81.0(4) . . . . ?
C1 C5 Fe1 C7 41.8(10) . . . . ?
C4 C5 Fe1 C7 160.5(8) . . . . ?
C1 C5 Fe1 C8 -158.2(5) . . . . ?
C4 C5 Fe1 C8 -39.5(7) . . . . ?
C1 C5 Fe1 C10 122.2(3) . . . . ?
C4 C5 Fe1 C10 -119.1(4) . . . . ?
C1 C5 Fe1 C3 -81.5(4) . . . . ?
C4 C5 Fe1 C3 37.2(3) . . . . ?
C1 C5 Fe1 C9 164.9(3) . . . . ?
C4 C5 Fe1 C9 -76.4(4) . . . . ?
C1 C5 Fe1 C4 -118.7(5) . . . . ?
C1 C5 Fe1 C6 78.8(4) . . . . ?
C4 C5 Fe1 C6 -162.5(3) . . . . ?
C4 C3 Fe1 C1 -81.0(4) . . . . ?
C2 C3 Fe1 C1 39.1(3) . . . . ?
C4 C3 Fe1 C2 -120.1(5) . . . . ?
C4 C3 Fe1 C7 158.5(3) . . . . ?
C2 C3 Fe1 C7 -81.4(4) . . . . ?
C4 C3 Fe1 C8 117.8(4) . . . . ?
C2 C3 Fe1 C8 -122.1(4) . . . . ?
C4 C3 Fe1 C10 50.4(8) . . . . ?
C2 C3 Fe1 C10 170.5(6) . . . . ?
C4 C3 Fe1 C5 -37.5(3) . . . . ?
C2 C3 Fe1 C5 82.6(4) . . . . ?
C4 C3 Fe1 C9 77.2(4) . . . . ?
C2 C3 Fe1 C9 -162.7(3) . . . . ?
C2 C3 Fe1 C4 120.1(5) . . . . ?
C4 C3 Fe1 C6 -172.8(5) . . . . ?
C2 C3 Fe1 C6 -52.7(7) . . . . ?
C10 C9 Fe1 C1 -55.6(8) . . . . ?
C8 C9 Fe1 C1 -175.1(5) . . . . ?
C10 C9 Fe1 C2 165.4(6) . . . . ?
C8 C9 Fe1 C2 45.9(8) . . . . ?
C10 C9 Fe1 C7 82.1(4) . . . . ?
C8 C9 Fe1 C7 -37.4(3) . . . . ?
C10 C9 Fe1 C8 119.5(5) . . . . ?
C8 C9 Fe1 C10 -119.5(5) . . . . ?
C10 C9 Fe1 C5 -83.1(4) . . . . ?
C8 C9 Fe1 C5 157.5(3) . . . . ?
C10 C9 Fe1 C3 -164.6(3) . . . . ?
C8 C9 Fe1 C3 75.9(4) . . . . ?
C10 C9 Fe1 C4 -123.9(4) . . . . ?
C8 C9 Fe1 C4 116.6(4) . . . . ?
C10 C9 Fe1 C6 38.1(3) . . . . ?
C8 C9 Fe1 C6 -81.4(4) . . . . ?
C3 C4 Fe1 C1 81.8(4) . . . . ?
C5 C4 Fe1 C1 -37.7(3) . . . . ?
C3 C4 Fe1 C2 37.3(4) . . . . ?
C5 C4 Fe1 C2 -82.3(4) . . . . ?
C3 C4 Fe1 C7 -47.6(7) . . . . ?
C5 C4 Fe1 C7 -167.2(5) . . . . ?
C3 C4 Fe1 C8 -78.0(4) . . . . ?
C5 C4 Fe1 C8 162.4(3) . . . . ?
C3 C4 Fe1 C10 -159.5(4) . . . . ?
C5 C4 Fe1 C10 81.0(4) . . . . ?
C3 C4 Fe1 C5 119.6(5) . . . . ?
C5 C4 Fe1 C3 -119.6(5) . . . . ?
C3 C4 Fe1 C9 -119.7(4) . . . . ?
C5 C4 Fe1 C9 120.8(3) . . . . ?
C3 C4 Fe1 C6 171.0(6) . . . . ?
C5 C4 Fe1 C6 51.5(8) . . . . ?
C7 C6 Fe1 C1 -122.1(3) . . . . ?
C10 C6 Fe1 C1 120.3(3) . . . . ?
C17 C6 Fe1 C1 2.9(6) . . . . ?
C7 C6 Fe1 C2 -77.7(4) . . . . ?
C10 C6 Fe1 C2 164.8(3) . . . . ?
C17 C6 Fe1 C2 47.4(6) . . . . ?
C10 C6 Fe1 C7 -117.6(5) . . . . ?
C17 C6 Fe1 C7 125.0(6) . . . . ?
C7 C6 Fe1 C8 37.2(3) . . . . ?
C10 C6 Fe1 C8 -80.4(4) . . . . ?
C17 C6 Fe1 C8 162.2(6) . . . . ?
C7 C6 Fe1 C10 117.6(5) . . . . ?
C17 C6 Fe1 C10 -117.4(6) . . . . ?
C7 C6 Fe1 C5 -164.8(3) . . . . ?
C10 C6 Fe1 C5 77.6(4) . . . . ?
C17 C6 Fe1 C5 -39.7(6) . . . . ?
C7 C6 Fe1 C3 -39.4(7) . . . . ?
C10 C6 Fe1 C3 -156.9(6) . . . . ?
C17 C6 Fe1 C3 85.7(8) . . . . ?
C7 C6 Fe1 C9 80.8(4) . . . . ?
C10 C6 Fe1 C9 -36.8(3) . . . . ?
C17 C6 Fe1 C9 -154.2(6) . . . . ?
C7 C6 Fe1 C4 155.9(7) . . . . ?
C10 C6 Fe1 C4 38.3(8) . . . . ?
C17 C6 Fe1 C4 -79.1(9) . . . . ?
O1 C11 N1 C12 2.2(9) . . . . ?
C1 C11 N1 C12 -179.4(5) . . . . ?
C13 C12 N1 C11 -147.0(6) . . . . ?
C16 C12 N1 C11 35.3(9) . . . . ?
C15 C14 N2 C13 -2.5(10) . . . . ?
C15 C14 N2 Cd1 166.9(5) . . . . ?
C12 C13 N2 C14 1.1(9) . . . . ?
C12 C13 N2 Cd1 -167.8(5) . . . . ?
N3 Cd1 N2 C14 -34.5(5) . . . . ?
N3 Cd1 N2 C14 145.5(5) 3_655 . . . ?
O3 Cd1 N2 C14 52.7(5) 3_655 . . . ?
O3 Cd1 N2 C14 -127.3(5) . . . . ?
N2 Cd1 N2 C14 147(100) 3_655 . . . ?
N3 Cd1 N2 C13 134.2(5) . . . . ?
N3 Cd1 N2 C13 -45.8(5) 3_655 . . . ?
O3 Cd1 N2 C13 -138.6(5) 3_655 . . . ?
O3 Cd1 N2 C13 41.4(5) . . . . ?
N2 Cd1 N2 C13 -45(100) 3_655 . . . ?
C19 C18 N3 C22 0.0(10) . . . . ?
C19 C18 N3 Cd1 -174.8(6) . . . . ?
C21 C22 N3 C18 -3.8(9) . . . . ?
C21 C22 N3 Cd1 170.8(4) . . . . ?
N3 Cd1 N3 C18 -66(46) 3_655 . . . ?
O3 Cd1 N3 C18 -148.1(5) 3_655 . . . ?
O3 Cd1 N3 C18 31.9(5) . . . . ?
N2 Cd1 N3 C18 125.4(5) 3_655 . . . ?
N2 Cd1 N3 C18 -54.6(5) . . . . ?
N3 Cd1 N3 C22 119(41) 3_655 . . . ?
O3 Cd1 N3 C22 37.3(5) 3_655 . . . ?
O3 Cd1 N3 C22 -142.7(5) . . . . ?
N2 Cd1 N3 C22 -49.1(5) 3_655 . . . ?
N2 Cd1 N3 C22 130.9(5) . . . . ?
C20 C21 N4 C17 -158.4(6) . . . 2_645 ?
C22 C21 N4 C17 23.2(10) . . . 2_645 ?
